data_4132741
loop_
_publ_author_name
'Georg, Isabelle'
'Teichmann, Julian'
'Bursch, Markus'
'Tillmann, Jan'
'Endeward, Burkhard'
'Bolte, Michael'
'Lerner, Hans-Wolfram'
'Grimme, Stefan'
'Wagner, Matthias'

_publ_section_title
;
 Exhaustively Trichlorosilylated C<sub>1</sub> and C<sub>2</sub> Building
 Blocks: Beyond the M\"uller-Rochow Direct Process.
;
_journal_issue 30
_journal_name_full 'Journal of the American Chemical Society'
_journal_page_first 9696
_journal_page_last 9708
_journal_paper_doi 10.1021/jacs.8b05950
_journal_volume 140
_journal_year 2018
_chemical_formula_moiety 'C30 H20 Cl6 Si2'
_chemical_formula_sum 'C30 H20 Cl6 Si2'
_chemical_formula_weight 649.34
_space_group_crystal_system triclinic
_space_group_IT_number 2
_space_group_name_Hall '-P 1'
_space_group_name_H-M_alt 'P -1'
_atom_sites_solution_hydrogens geom
_audit_creation_method SHELXL-2016/6
_cell_angle_alpha 65.826(4)
_cell_angle_beta 79.473(4)
_cell_angle_gamma 65.638(4)
_cell_formula_units_Z 2
_cell_length_a 11.5499(6)
_cell_length_b 12.4908(7)
_cell_length_c 12.5898(7)
_cell_measurement_reflns_used 23132
_cell_measurement_temperature 173(2)
_cell_measurement_theta_max 26.72
_cell_measurement_theta_min 3.32
_cell_volume 1509.27(16)
_computing_cell_refinement 'X-Area (Stoe & Cie, 2001)'
_computing_data_collection 'X-Area (Stoe & Cie, 2001)'
_computing_data_reduction 'X-Area (Stoe & Cie, 2001)'
_computing_molecular_graphics 'XP in SHELXTL-Plus (Sheldrick, 2008)'
_computing_publication_material SHELXL
_computing_structure_refinement 'SHELXL (Sheldrick, 2008)'
_computing_structure_solution 'SHELXS (Sheldrick, 2008)'
_diffrn_ambient_temperature 173(2)
_diffrn_measured_fraction_theta_full 0.996
_diffrn_measured_fraction_theta_max 0.986
_diffrn_measurement_device_type 'STOE IPDS II two-circle-diffractometer'
_diffrn_measurement_method \w
_diffrn_radiation_type MoK\a
_diffrn_radiation_wavelength 0.71073
_diffrn_reflns_av_R_equivalents 0.0247
_diffrn_reflns_av_unetI/netI 0.0290
_diffrn_reflns_Laue_measured_fraction_full 0.996
_diffrn_reflns_Laue_measured_fraction_max 0.986
_diffrn_reflns_limit_h_max 13
_diffrn_reflns_limit_h_min -14
_diffrn_reflns_limit_k_max 15
_diffrn_reflns_limit_k_min -15
_diffrn_reflns_limit_l_max 15
_diffrn_reflns_limit_l_min -15
_diffrn_reflns_number 23132
_diffrn_reflns_point_group_measured_fraction_full 0.996
_diffrn_reflns_point_group_measured_fraction_max 0.986
_diffrn_reflns_theta_full 25.000
_diffrn_reflns_theta_max 26.427
_diffrn_reflns_theta_min 3.308
_diffrn_source 'Genix 3D I\mS microfocus X-ray source'
_exptl_absorpt_coefficient_mu 0.669
_exptl_absorpt_correction_T_max 1.000
_exptl_absorpt_correction_T_min 0.787
_exptl_absorpt_correction_type multi-scan
_exptl_absorpt_process_details 'X-Area (Stoe & Cie, 2001)'
_exptl_crystal_colour colourless
_exptl_crystal_density_diffrn 1.429
_exptl_crystal_description block
_exptl_crystal_F_000 660
_exptl_crystal_size_max 0.170
_exptl_crystal_size_mid 0.170
_exptl_crystal_size_min 0.130
_refine_diff_density_max 0.323
_refine_diff_density_min -0.233
_refine_diff_density_rms 0.052
_refine_ls_extinction_method none
_refine_ls_goodness_of_fit_ref 1.018
_refine_ls_hydrogen_treatment constr
_refine_ls_matrix_type full
_refine_ls_number_parameters 343
_refine_ls_number_reflns 6137
_refine_ls_number_restraints 0
_refine_ls_restrained_S_all 1.018
_refine_ls_R_factor_all 0.0486
_refine_ls_R_factor_gt 0.0350
_refine_ls_shift/su_max 0.000
_refine_ls_shift/su_mean 0.000
_refine_ls_structure_factor_coef Fsqd
_refine_ls_weighting_details 'w=1/[\s^2^(Fo^2^)+(0.0506P)^2^+0.1287P] where P=(Fo^2^+2Fc^2^)/3'
_refine_ls_weighting_scheme calc
_refine_ls_wR_factor_gt 0.0806
_refine_ls_wR_factor_ref 0.0852
_reflns_Friedel_coverage 0.000
_reflns_number_gt 5026
_reflns_number_total 6137
_reflns_threshold_expression 'I > 2\s(I)'
_cod_data_source_file ja8b05950_si_002.cif
_cod_data_source_block wa2507
_cod_database_code 4132741
_shelx_shelxl_version_number 2016/6
_shelx_space_group_comment
; 
The symmetry employed for this shelxl refinement is uniquely defined 
by the following loop, which should always be used as a source of 
symmetry information in preference to the above space-group names. 
They are only intended as comments. 
;
_shelx_estimated_absorpt_t_min 0.895
_shelx_estimated_absorpt_t_max 0.918

loop_
_space_group_symop_operation_xyz
'x, y, z'
'-x, -y, -z'

loop_
_atom_site_label
_atom_site_type_symbol
_atom_site_fract_x
_atom_site_fract_y
_atom_site_fract_z
_atom_site_U_iso_or_equiv
_atom_site_adp_type
_atom_site_occupancy
_atom_site_site_symmetry_order
_atom_site_calc_flag
_atom_site_refinement_flags_posn
_atom_site_refinement_flags_adp
Si1 Si 0.38334(5) 0.37031(5) -0.04163(4) 0.02762(12) Uani 1 1 d . .
Si2 Si 0.16433(5) 0.35469(5) 0.20887(5) 0.02666(12) Uani 1 1 d . .
Cl1 Cl 0.36549(6) 0.26969(6) -0.12530(5) 0.04491(15) Uani 1 1 d . .
Cl2 Cl 0.51690(6) 0.44199(6) -0.13179(5) 0.04608(15) Uani 1 1 d . .
Cl3 Cl 0.22075(5) 0.52811(5) -0.06826(5) 0.03949(13) Uani 1 1 d . .
Cl4 Cl 0.13513(5) 0.28119(5) 0.10251(5) 0.03673(13) Uani 1 1 d . .
Cl5 Cl 0.03122(5) 0.53276(5) 0.17313(5) 0.04190(14) Uani 1 1 d . .
Cl6 Cl 0.12014(6) 0.24617(5) 0.37024(5) 0.03938(13) Uani 1 1 d . .
C1 C 0.42442(18) 0.28941(16) 0.11735(15) 0.0232(4) Uani 1 1 d . .
C2 C 0.33759(17) 0.32711(16) 0.20424(15) 0.0225(4) Uani 1 1 d . .
C3 C 0.38635(18) 0.31007(16) 0.30745(16) 0.0233(4) Uani 1 1 d . .
C4 C 0.51684(18) 0.24055(16) 0.33244(15) 0.0238(4) Uani 1 1 d . .
C5 C 0.59823(18) 0.18670(16) 0.25521(16) 0.0240(4) Uani 1 1 d . .
C6 C 0.55333(18) 0.21488(16) 0.14569(15) 0.0240(4) Uani 1 1 d . .
C11 C 0.30194(19) 0.37346(18) 0.38753(17) 0.0278(4) Uani 1 1 d . .
C12 C 0.2885(2) 0.3060(2) 0.50646(19) 0.0375(5) Uani 1 1 d . .
H12 H 0.329975 0.216417 0.537702 0.045 Uiso 1 1 calc R U
C13 C 0.2151(3) 0.3691(3) 0.5789(2) 0.0517(7) Uani 1 1 d . .
H13 H 0.206247 0.322495 0.659282 0.062 Uiso 1 1 calc R U
C14 C 0.1554(3) 0.4985(4) 0.5348(3) 0.0664(9) Uani 1 1 d . .
H14 H 0.105577 0.541372 0.584715 0.080 Uiso 1 1 calc R U
C15 C 0.1678(2) 0.5665(3) 0.4177(3) 0.0587(8) Uani 1 1 d . .
H15 H 0.126550 0.656123 0.387487 0.070 Uiso 1 1 calc R U
C16 C 0.2404(2) 0.5043(2) 0.3438(2) 0.0366(5) Uani 1 1 d . .
H16 H 0.247757 0.551584 0.263298 0.044 Uiso 1 1 calc R U
C21 C 0.56575(19) 0.22265(19) 0.44365(17) 0.0298(4) Uani 1 1 d . .
C22 C 0.6038(2) 0.1043(2) 0.53467(19) 0.0444(6) Uani 1 1 d . .
H22 H 0.603493 0.032439 0.525771 0.053 Uiso 1 1 calc R U
C23 C 0.6423(3) 0.0931(3) 0.6393(2) 0.0638(9) Uani 1 1 d . .
H23 H 0.668691 0.012990 0.701677 0.077 Uiso 1 1 calc R U
C24 C 0.6423(3) 0.1970(3) 0.6525(2) 0.0636(9) Uani 1 1 d . .
H24 H 0.666316 0.188762 0.724521 0.076 Uiso 1 1 calc R U
C25 C 0.6079(3) 0.3119(3) 0.5627(2) 0.0542(7) Uani 1 1 d . .
H25 H 0.610322 0.382882 0.571641 0.065 Uiso 1 1 calc R U
C26 C 0.5693(2) 0.3255(2) 0.4580(2) 0.0378(5) Uani 1 1 d . .
H26 H 0.545130 0.405789 0.395838 0.045 Uiso 1 1 calc R U
C31 C 0.73391(18) 0.10122(17) 0.28731(16) 0.0258(4) Uani 1 1 d . .
C32 C 0.8178(2) 0.14432(19) 0.30714(18) 0.0325(4) Uani 1 1 d . .
H32 H 0.790466 0.230183 0.298942 0.039 Uiso 1 1 calc R U
C33 C 0.9420(2) 0.0619(2) 0.3390(2) 0.0401(5) Uani 1 1 d . .
H33 H 0.999209 0.091877 0.352527 0.048 Uiso 1 1 calc R U
C34 C 0.9829(2) -0.0632(2) 0.3512(2) 0.0407(5) Uani 1 1 d . .
H34 H 1.067614 -0.119352 0.373886 0.049 Uiso 1 1 calc R U
C35 C 0.9006(2) -0.1058(2) 0.3305(2) 0.0389(5) Uani 1 1 d . .
H35 H 0.928869 -0.191608 0.338112 0.047 Uiso 1 1 calc R U
C36 C 0.7764(2) -0.02478(18) 0.29855(17) 0.0304(4) Uani 1 1 d . .
H36 H 0.720127 -0.055235 0.284264 0.036 Uiso 1 1 calc R U
C41 C 0.64541(19) 0.15983(17) 0.06325(16) 0.0267(4) Uani 1 1 d . .
C42 C 0.7521(2) 0.1902(2) 0.01955(18) 0.0351(5) Uani 1 1 d . .
H42 H 0.764561 0.251876 0.036896 0.042 Uiso 1 1 calc R U
C43 C 0.8414(2) 0.1301(2) -0.0499(2) 0.0461(6) Uani 1 1 d . .
H43 H 0.913598 0.151949 -0.080400 0.055 Uiso 1 1 calc R U
C44 C 0.8246(3) 0.0396(2) -0.0741(2) 0.0507(7) Uani 1 1 d . .
H44 H 0.886226 -0.002304 -0.119914 0.061 Uiso 1 1 calc R U
C45 C 0.7187(3) 0.0098(2) -0.0321(2) 0.0461(6) Uani 1 1 d . .
H45 H 0.706810 -0.051665 -0.050182 0.055 Uiso 1 1 calc R U
C46 C 0.6288(2) 0.06928(19) 0.03676(18) 0.0337(5) Uani 1 1 d . .
H46 H 0.556028 0.047965 0.065659 0.040 Uiso 1 1 calc R U

loop_
_atom_site_aniso_label
_atom_site_aniso_U_11
_atom_site_aniso_U_22
_atom_site_aniso_U_33
_atom_site_aniso_U_23
_atom_site_aniso_U_13
_atom_site_aniso_U_12
Si1 0.0289(3) 0.0314(3) 0.0201(2) -0.0076(2) -0.0015(2) -0.0107(2)
Si2 0.0219(3) 0.0314(3) 0.0275(3) -0.0138(2) 0.0005(2) -0.0083(2)
Cl1 0.0527(4) 0.0550(3) 0.0348(3) -0.0253(2) -0.0051(2) -0.0172(3)
Cl2 0.0410(3) 0.0514(3) 0.0331(3) 0.0009(2) 0.0024(2) -0.0232(3)
Cl3 0.0361(3) 0.0332(3) 0.0364(3) -0.0056(2) -0.0071(2) -0.0059(2)
Cl4 0.0359(3) 0.0472(3) 0.0371(3) -0.0231(2) 0.0001(2) -0.0180(2)
Cl5 0.0283(3) 0.0418(3) 0.0482(3) -0.0223(2) -0.0071(2) 0.0018(2)
Cl6 0.0417(3) 0.0531(3) 0.0321(3) -0.0163(2) 0.0076(2) -0.0289(2)
C1 0.0262(9) 0.0228(8) 0.0196(8) -0.0068(7) -0.0013(7) -0.0091(7)
C2 0.0218(9) 0.0204(8) 0.0235(9) -0.0084(7) -0.0001(7) -0.0062(7)
C3 0.0237(9) 0.0216(8) 0.0242(9) -0.0098(7) 0.0022(7) -0.0080(7)
C4 0.0272(10) 0.0216(8) 0.0208(8) -0.0074(7) -0.0012(7) -0.0076(7)
C5 0.0237(9) 0.0205(8) 0.0254(9) -0.0082(7) -0.0007(7) -0.0063(7)
C6 0.0260(10) 0.0242(8) 0.0215(9) -0.0097(7) 0.0027(7) -0.0093(7)
C11 0.0234(9) 0.0349(10) 0.0322(10) -0.0204(8) 0.0025(8) -0.0110(8)
C12 0.0353(12) 0.0550(13) 0.0314(11) -0.0242(10) 0.0080(9) -0.0210(10)
C13 0.0442(14) 0.091(2) 0.0451(14) -0.0474(14) 0.0165(11) -0.0340(14)
C14 0.0406(15) 0.108(3) 0.088(2) -0.083(2) 0.0272(15) -0.0289(16)
C15 0.0287(12) 0.0563(15) 0.108(3) -0.0602(17) 0.0064(14) -0.0054(11)
C16 0.0225(10) 0.0372(11) 0.0547(14) -0.0257(10) 0.0005(9) -0.0077(8)
C21 0.0233(10) 0.0364(10) 0.0243(9) -0.0139(8) -0.0020(8) -0.0031(8)
C22 0.0463(14) 0.0430(12) 0.0284(11) -0.0124(9) -0.0040(10) -0.0020(10)
C23 0.0584(18) 0.0708(19) 0.0286(12) -0.0106(12) -0.0146(12) 0.0047(14)
C24 0.0476(16) 0.098(2) 0.0424(15) -0.0431(16) -0.0124(13) -0.0031(15)
C25 0.0387(14) 0.0784(18) 0.0582(16) -0.0474(15) -0.0095(12) -0.0085(12)
C26 0.0316(11) 0.0484(12) 0.0390(12) -0.0264(10) -0.0030(9) -0.0093(9)
C31 0.0243(10) 0.0280(9) 0.0203(8) -0.0086(7) 0.0005(7) -0.0062(7)
C32 0.0324(11) 0.0327(10) 0.0315(10) -0.0118(8) -0.0011(9) -0.0113(8)
C33 0.0284(11) 0.0513(13) 0.0419(12) -0.0158(10) -0.0019(9) -0.0174(10)
C34 0.0238(11) 0.0411(12) 0.0420(12) -0.0097(10) -0.0034(9) -0.0026(9)
C35 0.0318(12) 0.0309(10) 0.0408(12) -0.0099(9) -0.0014(9) -0.0026(9)
C36 0.0276(10) 0.0277(9) 0.0309(10) -0.0090(8) -0.0014(8) -0.0073(8)
C41 0.0253(10) 0.0291(9) 0.0204(8) -0.0100(7) -0.0002(7) -0.0046(7)
C42 0.0290(11) 0.0442(11) 0.0288(10) -0.0128(9) 0.0017(8) -0.0124(9)
C43 0.0288(12) 0.0620(15) 0.0320(11) -0.0142(11) 0.0079(9) -0.0093(10)
C44 0.0441(14) 0.0560(15) 0.0318(12) -0.0236(11) 0.0052(10) 0.0046(11)
C45 0.0556(16) 0.0413(12) 0.0374(12) -0.0238(10) 0.0019(11) -0.0067(11)
C46 0.0372(12) 0.0322(10) 0.0289(10) -0.0149(8) -0.0001(9) -0.0073(9)

loop_
_atom_type_symbol
_atom_type_description
_atom_type_scat_dispersion_real
_atom_type_scat_dispersion_imag
_atom_type_scat_source
C C 0.0033 0.0016 'International Tables Vol C Tables 4.2.6.8 and 6.1.1.4'
H H 0.0000 0.0000 'International Tables Vol C Tables 4.2.6.8 and 6.1.1.4'
Si Si 0.0817 0.0704 'International Tables Vol C Tables 4.2.6.8 and 6.1.1.4'
Cl Cl 0.1484 0.1585 'International Tables Vol C Tables 4.2.6.8 and 6.1.1.4'

loop_
_geom_angle_atom_site_label_1
_geom_angle_atom_site_label_2
_geom_angle_atom_site_label_3
_geom_angle
C1 Si1 Cl1 119.10(6)
C1 Si1 Cl2 108.94(7)
Cl1 Si1 Cl2 106.63(4)
C1 Si1 Cl3 110.53(6)
Cl1 Si1 Cl3 107.37(3)
Cl2 Si1 Cl3 103.03(3)
C2 Si2 Cl5 119.85(6)
C2 Si2 Cl6 108.64(6)
Cl5 Si2 Cl6 106.57(4)
C2 Si2 Cl4 109.24(6)
Cl5 Si2 Cl4 108.18(3)
Cl6 Si2 Cl4 103.07(3)
C6 C1 C2 119.09(16)
C6 C1 Si1 117.41(14)
C2 C1 Si1 121.46(13)
C3 C2 C1 119.07(16)
C3 C2 Si2 115.92(14)
C1 C2 Si2 122.72(14)
C2 C3 C4 120.41(17)
C2 C3 C11 120.26(16)
C4 C3 C11 119.19(16)
C5 C4 C3 119.89(16)
C5 C4 C21 120.87(16)
C3 C4 C21 119.22(17)
C4 C5 C6 119.98(16)
C4 C5 C31 120.08(16)
C6 C5 C31 119.93(16)
C1 C6 C5 120.30(17)
C1 C6 C41 121.41(16)
C5 C6 C41 118.25(16)
C16 C11 C12 118.7(2)
C16 C11 C3 118.88(18)
C12 C11 C3 122.30(18)
C13 C12 C11 120.5(2)
C13 C12 H12 119.7
C11 C12 H12 119.7
C14 C13 C12 120.2(3)
C14 C13 H13 119.9
C12 C13 H13 119.9
C13 C14 C15 120.0(2)
C13 C14 H14 120.0
C15 C14 H14 120.0
C14 C15 C16 120.4(3)
C14 C15 H15 119.8
C16 C15 H15 119.8
C11 C16 C15 120.1(2)
C11 C16 H16 119.9
C15 C16 H16 119.9
C26 C21 C22 119.4(2)
C26 C21 C4 119.74(18)
C22 C21 C4 120.83(19)
C21 C22 C23 119.0(3)
C21 C22 H22 120.5
C23 C22 H22 120.5
C24 C23 C22 120.5(3)
C24 C23 H23 119.7
C22 C23 H23 119.7
C25 C24 C23 120.4(2)
C25 C24 H24 119.8
C23 C24 H24 119.8
C24 C25 C26 120.1(3)
C24 C25 H25 119.9
C26 C25 H25 119.9
C21 C26 C25 120.5(2)
C21 C26 H26 119.8
C25 C26 H26 119.8
C32 C31 C36 119.07(18)
C32 C31 C5 121.54(17)
C36 C31 C5 119.39(18)
C31 C32 C33 120.01(19)
C31 C32 H32 120.0
C33 C32 H32 120.0
C34 C33 C32 120.5(2)
C34 C33 H33 119.7
C32 C33 H33 119.7
C35 C34 C33 119.6(2)
C35 C34 H34 120.2
C33 C34 H34 120.2
C34 C35 C36 120.5(2)
C34 C35 H35 119.7
C36 C35 H35 119.7
C35 C36 C31 120.2(2)
C35 C36 H36 119.9
C31 C36 H36 119.9
C42 C41 C46 119.06(19)
C42 C41 C6 121.48(18)
C46 C41 C6 119.29(19)
C41 C42 C43 120.2(2)
C41 C42 H42 119.9
C43 C42 H42 119.9
C44 C43 C42 120.1(2)
C44 C43 H43 119.9
C42 C43 H43 119.9
C45 C44 C43 120.0(2)
C45 C44 H44 120.0
C43 C44 H44 120.0
C44 C45 C46 120.5(2)
C44 C45 H45 119.8
C46 C45 H45 119.8
C41 C46 C45 120.1(2)
C41 C46 H46 120.0
C45 C46 H46 120.0

loop_
_geom_bond_atom_site_label_1
_geom_bond_atom_site_label_2
_geom_bond_distance
Si1 C1 1.8834(18)
Si1 Cl1 2.0271(8)
Si1 Cl2 2.0339(8)
Si1 Cl3 2.0394(8)
Si2 C2 1.879(2)
Si2 Cl5 2.0311(7)
Si2 Cl6 2.0400(8)
Si2 Cl4 2.0437(7)
C1 C6 1.410(3)
C1 C2 1.434(3)
C2 C3 1.412(3)
C3 C4 1.412(3)
C3 C11 1.500(3)
C4 C5 1.400(3)
C4 C21 1.503(3)
C5 C6 1.417(3)
C5 C31 1.502(3)
C6 C41 1.503(3)
C11 C16 1.389(3)
C11 C12 1.402(3)
C12 C13 1.388(3)
C12 H12 0.9500
C13 C14 1.372(5)
C13 H13 0.9500
C14 C15 1.383(5)
C14 H14 0.9500
C15 C16 1.393(3)
C15 H15 0.9500
C16 H16 0.9500
C21 C26 1.385(3)
C21 C22 1.397(3)
C22 C23 1.402(4)
C22 H22 0.9500
C23 C24 1.374(5)
C23 H23 0.9500
C24 C25 1.365(4)
C24 H24 0.9500
C25 C26 1.391(3)
C25 H25 0.9500
C26 H26 0.9500
C31 C32 1.386(3)
C31 C36 1.394(3)
C32 C33 1.390(3)
C32 H32 0.9500
C33 C34 1.382(3)
C33 H33 0.9500
C34 C35 1.370(3)
C34 H34 0.9500
C35 C36 1.387(3)
C35 H35 0.9500
C36 H36 0.9500
C41 C42 1.390(3)
C41 C46 1.393(3)
C42 C43 1.400(3)
C42 H42 0.9500
C43 C44 1.376(4)
C43 H43 0.9500
C44 C45 1.375(4)
C44 H44 0.9500
C45 C46 1.395(3)
C45 H45 0.9500
C46 H46 0.9500

loop_
_geom_torsion_atom_site_label_1
_geom_torsion_atom_site_label_2
_geom_torsion_atom_site_label_3
_geom_torsion_atom_site_label_4
_geom_torsion
Cl1 Si1 C1 C6 80.85(15)
Cl2 Si1 C1 C6 -41.65(15)
Cl3 Si1 C1 C6 -154.17(13)
Cl1 Si1 C1 C2 -115.55(14)
Cl2 Si1 C1 C2 121.96(14)
Cl3 Si1 C1 C2 9.44(17)
C6 C1 C2 C3 12.0(3)
Si1 C1 C2 C3 -151.30(14)
C6 C1 C2 Si2 -150.10(14)
Si1 C1 C2 Si2 46.6(2)
Cl5 Si2 C2 C3 85.82(14)
Cl6 Si2 C2 C3 -36.90(14)
Cl4 Si2 C2 C3 -148.65(12)
Cl5 Si2 C2 C1 -111.52(14)
Cl6 Si2 C2 C1 125.75(13)
Cl4 Si2 C2 C1 14.01(16)
C1 C2 C3 C4 -9.1(3)
Si2 C2 C3 C4 154.23(14)
C1 C2 C3 C11 166.51(16)
Si2 C2 C3 C11 -30.2(2)
C2 C3 C4 C5 -0.8(3)
C11 C3 C4 C5 -176.48(17)
C2 C3 C4 C21 -179.28(17)
C11 C3 C4 C21 5.1(3)
C3 C4 C5 C6 7.8(3)
C21 C4 C5 C6 -173.77(17)
C3 C4 C5 C31 -173.46(17)
C21 C4 C5 C31 5.0(3)
C2 C1 C6 C5 -5.2(3)
Si1 C1 C6 C5 158.79(14)
C2 C1 C6 C41 172.72(17)
Si1 C1 C6 C41 -23.3(2)
C4 C5 C6 C1 -4.7(3)
C31 C5 C6 C1 176.54(17)
C4 C5 C6 C41 177.26(17)
C31 C5 C6 C41 -1.5(3)
C2 C3 C11 C16 -57.0(3)
C4 C3 C11 C16 118.6(2)
C2 C3 C11 C12 126.6(2)
C4 C3 C11 C12 -57.8(3)
C16 C11 C12 C13 -0.1(3)
C3 C11 C12 C13 176.3(2)
C11 C12 C13 C14 -0.3(4)
C12 C13 C14 C15 0.3(4)
C13 C14 C15 C16 0.2(4)
C12 C11 C16 C15 0.5(3)
C3 C11 C16 C15 -176.0(2)
C14 C15 C16 C11 -0.6(4)
C5 C4 C21 C26 112.7(2)
C3 C4 C21 C26 -68.9(3)
C5 C4 C21 C22 -69.5(3)
C3 C4 C21 C22 108.9(2)
C26 C21 C22 C23 1.2(4)
C4 C21 C22 C23 -176.6(2)
C21 C22 C23 C24 0.3(4)
C22 C23 C24 C25 -1.8(5)
C23 C24 C25 C26 1.7(4)
C22 C21 C26 C25 -1.2(3)
C4 C21 C26 C25 176.6(2)
C24 C25 C26 C21 -0.2(4)
C4 C5 C31 C32 -61.9(3)
C6 C5 C31 C32 116.9(2)
C4 C5 C31 C36 117.5(2)
C6 C5 C31 C36 -63.7(2)
C36 C31 C32 C33 -0.7(3)
C5 C31 C32 C33 178.68(19)
C31 C32 C33 C34 0.0(3)
C32 C33 C34 C35 0.7(4)
C33 C34 C35 C36 -0.6(4)
C34 C35 C36 C31 -0.1(3)
C32 C31 C36 C35 0.8(3)
C5 C31 C36 C35 -178.64(19)
C1 C6 C41 C42 119.7(2)
C5 C6 C41 C42 -62.3(2)
C1 C6 C41 C46 -65.1(2)
C5 C6 C41 C46 112.9(2)
C46 C41 C42 C43 -0.1(3)
C6 C41 C42 C43 175.10(18)
C41 C42 C43 C44 -0.8(3)
C42 C43 C44 C45 1.4(4)
C43 C44 C45 C46 -1.1(4)
C42 C41 C46 C45 0.4(3)
C6 C41 C46 C45 -174.92(18)
C44 C45 C46 C41 0.2(3)
